data_7117832
loop_
_publ_author_name
'Pradeep R. Nareddy'
'Christoph Schneider'

_publ_section_title
;
 A highly enantioselective, organocatalytic [3+2]-cycloannulation reaction
 towards the de novo-synthesis of 1-cyclopentenyl-alpha-keto esters
;
_journal_name_full Chem.Commun.
_journal_page_first 14797
_journal_paper_doi 10.1039/C5cc05967D
_journal_volume 51
_journal_year 2015
_chemical_absolute_configuration ad
_chemical_formula_sum 'C18 H21 Br O3'
_chemical_formula_weight 365.26
_space_group_IT_number 4
_symmetry_cell_setting monoclinic
_symmetry_Int_Tables_number 4
_symmetry_space_group_name_Hall 'P 2yb'
_symmetry_space_group_name_H-M 'P 1 21 1'
_atom_sites_solution_hydrogens difmap
_atom_sites_solution_primary direct
_atom_sites_solution_secondary difmap
_audit_creation_date 2015-05-20T13:19:28-00:00
_audit_creation_method 'WinGX routine CIF_UPDATE'
_audit_update_record
;
2015-07-14 deposited with the CCDC.
2015-08-14 downloaded from the CCDC.
;
_cell_angle_alpha 90
_cell_angle_beta 100.448(2)
_cell_angle_gamma 90
_cell_formula_units_Z 2
_cell_length_a 9.2717(2)
_cell_length_b 5.63430(10)
_cell_length_c 15.8631(3)
_cell_measurement_reflns_used 5102
_cell_measurement_temperature 130(2)
_cell_measurement_theta_max 30.629
_cell_measurement_theta_min 2.227
_cell_volume 814.94(3)
_computing_cell_refinement
;
        CrysAlisPro, Agilent Technologies,
        Version 1.171.37.35 (release 13-08-2014 CrysAlis171 .NET)
        (compiled Aug 13 2014,18:06:01)
;
_computing_data_collection
;
        CrysAlisPro, Agilent Technologies,
        Version 1.171.37.35 (release 13-08-2014 CrysAlis171 .NET)
        (compiled Aug 13 2014,18:06:01)
;
_computing_data_reduction
;
        CrysAlisPro, Agilent Technologies,
        Version 1.171.37.35 (release 13-08-2014 CrysAlis171 .NET)
        (compiled Aug 13 2014,18:06:01)
;
_computing_molecular_graphics
;
 ORTEP3 for Windows
 L. J. Farrugia, J. Appl. Crystallogr. 1997, 30, 565.
;
_computing_publication_material
;
 WINGX
 L.J. Farrugia,
 J. Appl. Cryst., 2012, 45, 849-854.
;
_computing_structure_refinement 'SHELXL-2014/7 (Sheldrick, 2014)'
_computing_structure_solution
;
 SHELXS-2013
 Program for Crystal Structure Analysis (Release 2013-1)
 G. M. Sheldrick, Instit\"ut f\"ur Anorganische Chemie der Universit\"at,
 Tammanstrasse 4, D-3400 G\"ottingen, Germany.
 G. M. Sheldrick, Acta. Cryst., 2008, A64, 112 - 122
;
_diffrn_ambient_environment N~2~
_diffrn_ambient_temperature 130(2)
_diffrn_detector 'CCD plate'
_diffrn_detector_area_resol_mean 16.356
_diffrn_detector_type Sapphire3
_diffrn_measured_fraction_theta_full 1
_diffrn_measured_fraction_theta_max 0.939
_diffrn_measurement_device 'four-circle diffractometer'
_diffrn_measurement_device_type 'Xcalibur, Sapphire3, Gemini'
_diffrn_measurement_method '\w scans'
_diffrn_orient_matrix_UB_11 -0.0191587
_diffrn_orient_matrix_UB_12 -0.0081677
_diffrn_orient_matrix_UB_13 0.0412404
_diffrn_orient_matrix_UB_21 -0.0738926
_diffrn_orient_matrix_UB_22 -0.0229873
_diffrn_orient_matrix_UB_23 -0.0191615
_diffrn_orient_matrix_UB_31 0.0149829
_diffrn_orient_matrix_UB_32 -0.1234383
_diffrn_orient_matrix_UB_33 0.0008524
_diffrn_radiation_monochromator graphite
_diffrn_radiation_probe x-ray
_diffrn_radiation_type MoK\a
_diffrn_radiation_wavelength 0.71073
_diffrn_reflns_av_R_equivalents 0.024
_diffrn_reflns_av_unetI/netI 0.0372
_diffrn_reflns_Laue_measured_fraction_full 1
_diffrn_reflns_Laue_measured_fraction_max 0.939
_diffrn_reflns_limit_h_max 13
_diffrn_reflns_limit_h_min -13
_diffrn_reflns_limit_k_max 8
_diffrn_reflns_limit_k_min -8
_diffrn_reflns_limit_l_max 23
_diffrn_reflns_limit_l_min -23
_diffrn_reflns_number 13344
_diffrn_reflns_point_group_measured_fraction_full 1
_diffrn_reflns_point_group_measured_fraction_max 0.917
_diffrn_reflns_theta_full 30.51
_diffrn_reflns_theta_max 32.343
_diffrn_reflns_theta_min 2.234
_diffrn_source 'Enhance (Mo) X-ray Source'
_exptl_absorpt_coefficient_mu 2.532
_exptl_absorpt_correction_T_max 1
_exptl_absorpt_correction_T_min 0.80872
_exptl_absorpt_correction_type multi-scan
_exptl_absorpt_process_details
;
        CrysAlisPro, Agilent Technologies,
        Version 1.171.37.35 (release 13-08-2014 CrysAlis171 .NET)
        (compiled Aug 13 2014,18:06:01)
        Empirical absorption correction using spherical harmonics,
 implemented in SCALE3 ABSPACK scaling algorithm.
        Empirical absorption correction using spherical harmonics,
 implemented in SCALE3 ABSPACK scaling algorithm.
;
_exptl_crystal_colour 'clear colourless'
_exptl_crystal_density_diffrn 1.489
_exptl_crystal_description prism
_exptl_crystal_F_000 376
_exptl_crystal_size_max 0.4
_exptl_crystal_size_mid 0.4
_exptl_crystal_size_min 0.2
_refine_diff_density_max 0.471
_refine_diff_density_min -0.68
_refine_diff_density_rms 0.052
_refine_ls_abs_structure_details
;
 Flack x determined using 1749 quotients [(I+)-(I-)]/[(I+)+(I-)]
 (Parsons, Flack and Wagner, Acta Cryst. B69 (2013) 249-259).
;
_refine_ls_abs_structure_Flack -0.009(4)
_refine_ls_extinction_method none
_refine_ls_goodness_of_fit_ref 1.029
_refine_ls_hydrogen_treatment refall
_refine_ls_matrix_type full
_refine_ls_number_parameters 283
_refine_ls_number_reflns 5337
_refine_ls_number_restraints 1
_refine_ls_restrained_S_all 1.029
_refine_ls_R_factor_all 0.0424
_refine_ls_R_factor_gt 0.0302
_refine_ls_shift/su_max 0.001
_refine_ls_shift/su_mean 0
_refine_ls_structure_factor_coef Fsqd
_refine_ls_weighting_details 'w=1/[\s^2^(Fo^2^)+(0.0252P)^2^+0.2232P] where P=(Fo^2^+2Fc^2^)/3'
_refine_ls_weighting_scheme calc
_refine_ls_wR_factor_gt 0.0618
_refine_ls_wR_factor_ref 0.0675
_reflns_Friedel_coverage 0.795
_reflns_Friedel_fraction_full 1
_reflns_Friedel_fraction_max 0.891
_reflns_number_gt 4523
_reflns_number_total 5337
_reflns_threshold_expression 'I > 2\s(I)'
_cod_data_source_file c5cc05967d2.cif.txt
_cod_data_source_block x2266fin
_cod_original_sg_symbol_H-M 'P 21'
_cod_database_code 7117832

loop_
_symmetry_equiv_pos_as_xyz
'x, y, z'
'-x, y+1/2, -z'

loop_
_atom_site_label
_atom_site_type_symbol
_atom_site_fract_x
_atom_site_fract_y
_atom_site_fract_z
_atom_site_U_iso_or_equiv
_atom_site_adp_type
_atom_site_occupancy
_atom_site_site_symmetry_order
_atom_site_calc_flag
_atom_site_refinement_flags_posn
_atom_site_refinement_flags_adp
_atom_site_refinement_flags_occupancy
_atom_site_disorder_assembly
_atom_site_disorder_group
Br1 Br 0.63914(3) 0.60047(6) 0.50171(2) 0.04441(9) Uani 1 1 d . . . . .
O1 O 1.3557(2) 0.4264(4) 0.05250(12) 0.0313(4) Uani 1 1 d . . . . .
O2 O 1.6010(2) 0.4754(4) 0.09450(13) 0.0338(4) Uani 1 1 d . . . . .
O3 O 1.1942(3) 0.0060(4) 0.01311(14) 0.0344(4) Uani 1 1 d . . . . .
C1 C 1.1838(3) 0.5058(5) 0.14346(16) 0.0273(5) Uani 1 1 d . . . . .
C2 C 1.2204(3) 0.3965(5) 0.07629(16) 0.0267(5) Uani 1 1 d . . . . .
C3 C 1.4650(3) 0.5671(5) 0.10539(17) 0.0306(6) Uani 1 1 d . . . . .
C4 C 1.6301(3) 0.2412(5) 0.12937(19) 0.0340(6) Uani 1 1 d . . . . .
C5 C 1.6289(3) 0.2401(6) 0.22447(19) 0.0351(6) Uani 1 1 d . . . . .
C6 C 1.4815(3) 0.3305(5) 0.24150(18) 0.0316(6) Uani 1 1 d . . . . .
C7 C 1.4467(3) 0.5727(6) 0.19926(16) 0.0302(5) Uani 1 1 d . . . . .
C8 C 1.2909(3) 0.6642(5) 0.20011(18) 0.0315(6) Uani 1 1 d . . . . .
C9 C 1.2370(3) 0.6666(5) 0.28714(18) 0.0354(7) Uani 1 1 d . . . . .
C10 C 1.1186(3) 0.4727(5) 0.28065(16) 0.0272(5) Uani 1 1 d . . . . .
C11 C 1.0523(3) 0.4649(6) 0.18399(17) 0.0305(5) Uani 1 1 d . . . . .
C12 C 1.1284(3) 0.2321(6) 0.01531(18) 0.0307(6) Uani 1 1 d . . . . .
C13 C 1.0059(3) 0.5086(5) 0.33699(15) 0.0253(5) Uani 1 1 d . . . . .
C14 C 0.9810(3) 0.3350(5) 0.39520(16) 0.0272(5) Uani 1 1 d . . . . .
C15 C 0.8740(3) 0.3597(5) 0.44511(17) 0.0290(5) Uani 1 1 d . . . . .
C16 C 0.7891(3) 0.5620(5) 0.43585(15) 0.0284(6) Uani 1 1 d . . . . .
C17 C 0.8108(3) 0.7400(5) 0.37925(17) 0.0293(5) Uani 1 1 d . . . . .
C18 C 0.9184(3) 0.7114(5) 0.33013(17) 0.0301(5) Uani 1 1 d . . . . .
H1O3 H 1.263(5) 0.015(7) -0.011(3) 0.057(13) Uiso 1 1 d . . . . .
H3 H 1.457(4) 0.730(6) 0.079(2) 0.031(9) Uiso 1 1 d . . . . .
H4A H 1.561(3) 0.131(7) 0.0996(18) 0.033(8) Uiso 1 1 d . . . . .
H4E H 1.722(4) 0.197(6) 0.118(2) 0.034(9) Uiso 1 1 d . . . . .
H5A H 1.708(4) 0.332(7) 0.254(2) 0.046(10) Uiso 1 1 d . . . . .
H5E H 1.649(3) 0.077(8) 0.2466(19) 0.034(8) Uiso 1 1 d . . . . .
H6A H 1.404(4) 0.211(6) 0.218(2) 0.034(8) Uiso 1 1 d . . . . .
H6E H 1.481(3) 0.347(6) 0.300(2) 0.027(8) Uiso 1 1 d . . . . .
H7 H 1.517(4) 0.682(6) 0.227(2) 0.040(10) Uiso 1 1 d . . . . .
H8 H 1.286(4) 0.830(6) 0.178(2) 0.035(9) Uiso 1 1 d . . . . .
H9A H 1.193(4) 0.831(7) 0.297(2) 0.038(10) Uiso 1 1 d . . . . .
H9B H 1.315(3) 0.639(7) 0.334(2) 0.039(9) Uiso 1 1 d . . . . .
H10 H 1.165(4) 0.316(6) 0.294(2) 0.030(9) Uiso 1 1 d . . . . .
H11A H 0.979(3) 0.582(8) 0.1705(17) 0.031(7) Uiso 1 1 d . . . . .
H11B H 1.007(4) 0.302(7) 0.168(2) 0.044(10) Uiso 1 1 d . . . . .
H12A H 1.118(4) 0.299(7) -0.045(2) 0.046(10) Uiso 1 1 d . . . . .
H12B H 1.031(3) 0.201(5) 0.0303(19) 0.025(8) Uiso 1 1 d . . . . .
H14 H 1.035(4) 0.195(6) 0.398(2) 0.035(9) Uiso 1 1 d . . . . .
H15 H 0.854(3) 0.245(7) 0.486(2) 0.037(9) Uiso 1 1 d . . . . .
H17 H 0.756(4) 0.876(7) 0.374(2) 0.035(9) Uiso 1 1 d . . . . .
H18 H 0.931(4) 0.845(8) 0.291(2) 0.052(11) Uiso 1 1 d . . . . .

loop_
_atom_site_aniso_label
_atom_site_aniso_U_11
_atom_site_aniso_U_22
_atom_site_aniso_U_33
_atom_site_aniso_U_23
_atom_site_aniso_U_13
_atom_site_aniso_U_12
Br1 0.03267(13) 0.06093(19) 0.04131(15) -0.00177(19) 0.01116(10) -0.00122(17)
O1 0.0332(10) 0.0372(10) 0.0237(9) -0.0018(8) 0.0055(7) -0.0072(8)
O2 0.0342(10) 0.0312(10) 0.0374(10) 0.0038(8) 0.0103(8) -0.0080(8)
O3 0.0321(11) 0.0314(10) 0.0401(11) -0.0032(9) 0.0078(9) -0.0014(8)
C1 0.0300(12) 0.0289(12) 0.0215(11) 0.0002(10) 0.0007(9) -0.0007(10)
C2 0.0281(12) 0.0312(13) 0.0195(11) 0.0016(10) 0.0009(9) -0.0009(10)
C3 0.0336(12) 0.0280(15) 0.0305(11) 0.0021(11) 0.0069(9) -0.0094(11)
C4 0.0350(14) 0.0303(14) 0.0355(14) -0.0003(12) 0.0034(11) -0.0056(12)
C5 0.0358(14) 0.0340(15) 0.0321(14) 0.0009(12) -0.0027(11) -0.0076(12)
C6 0.0344(14) 0.0357(14) 0.0226(12) 0.0003(11) -0.0001(10) -0.0105(11)
C7 0.0334(11) 0.0288(14) 0.0277(11) -0.0047(11) 0.0037(9) -0.0145(12)
C8 0.0395(14) 0.0267(14) 0.0284(12) -0.0053(10) 0.0066(10) -0.0077(10)
C9 0.0389(14) 0.0395(17) 0.0273(12) -0.0118(11) 0.0047(11) -0.0107(11)
C10 0.0302(12) 0.0290(13) 0.0210(11) -0.0026(10) 0.0010(9) -0.0005(10)
C11 0.0288(12) 0.0390(15) 0.0225(11) -0.0070(11) 0.0013(9) 0.0001(11)
C12 0.0304(14) 0.0356(15) 0.0239(12) -0.0059(11) -0.0006(10) 0.0030(11)
C13 0.0294(12) 0.0251(11) 0.0192(10) -0.0029(9) -0.0014(9) -0.0021(9)
C14 0.0320(13) 0.0247(12) 0.0222(11) -0.0002(10) -0.0022(9) 0.0011(10)
C15 0.0346(13) 0.0273(13) 0.0230(12) 0.0043(10) -0.0004(10) -0.0038(10)
C16 0.0287(11) 0.0341(16) 0.0212(10) -0.0038(10) 0.0011(8) -0.0047(10)
C17 0.0336(13) 0.0244(13) 0.0277(13) -0.0013(10) -0.0005(10) 0.0039(11)
C18 0.0420(15) 0.0248(12) 0.0224(12) 0.0023(10) 0.0026(11) -0.0003(11)

loop_
_atom_type_symbol
_atom_type_description
_atom_type_scat_dispersion_real
_atom_type_scat_dispersion_imag
_atom_type_scat_source
Br Br -0.2901 2.4595 'International Tables Vol C Tables 4.2.6.8 and 6.1.1.4'
O O 0.0106 0.006 'International Tables Vol C Tables 4.2.6.8 and 6.1.1.4'
C C 0.0033 0.0016 'International Tables Vol C Tables 4.2.6.8 and 6.1.1.4'
H H 0 0 'International Tables Vol C Tables 4.2.6.8 and 6.1.1.4'

loop_
_geom_angle_atom_site_label_1
_geom_angle_atom_site_label_2
_geom_angle_atom_site_label_3
_geom_angle
_geom_angle_site_symmetry_1
_geom_angle_site_symmetry_3
C2 O1 C3 119.2(2) . .
C3 O2 C4 113.6(2) . .
C12 O3 H1O3 110(3) . .
C2 C1 C11 128.4(2) . .
C2 C1 C8 121.1(2) . .
C11 C1 C8 109.6(2) . .
C1 C2 O1 122.6(2) . .
C1 C2 C12 127.6(3) . .
O1 C2 C12 109.8(2) . .
O2 C3 O1 106.3(2) . .
O2 C3 C7 112.9(2) . .
O1 C3 C7 113.0(2) . .
O2 C3 H3 106.6(19) . .
O1 C3 H3 106(2) . .
C7 C3 H3 112.0(19) . .
O2 C4 C5 110.7(2) . .
O2 C4 H4A 110(2) . .
C5 C4 H4A 111.4(18) . .
O2 C4 H4E 106(2) . .
C5 C4 H4E 111(2) . .
H4A C4 H4E 107(3) . .
C4 C5 C6 110.1(2) . .
C4 C5 H5A 110(2) . .
C6 C5 H5A 112(2) . .
C4 C5 H5E 108.9(18) . .
C6 C5 H5E 111.3(17) . .
H5A C5 H5E 105(3) . .
C5 C6 C7 110.2(2) . .
C5 C6 H6A 108.1(19) . .
C7 C6 H6A 111.0(19) . .
C5 C6 H6E 112(2) . .
C7 C6 H6E 108(2) . .
H6A C6 H6E 108(3) . .
C6 C7 C3 110.9(2) . .
C6 C7 C8 114.8(2) . .
C3 C7 C8 106.6(2) . .
C6 C7 H7 108(2) . .
C3 C7 H7 106(2) . .
C8 C7 H7 110(2) . .
C1 C8 C7 108.4(2) . .
C1 C8 C9 104.6(2) . .
C7 C8 C9 117.8(2) . .
C1 C8 H8 111.3(19) . .
C7 C8 H8 107.4(19) . .
C9 C8 H8 107(2) . .
C10 C9 C8 106.0(2) . .
C10 C9 H9A 110(2) . .
C8 C9 H9A 110(2) . .
C10 C9 H9B 112(2) . .
C8 C9 H9B 111.6(19) . .
H9A C9 H9B 107(3) . .
C13 C10 C9 115.3(2) . .
C13 C10 C11 113.5(2) . .
C9 C10 C11 103.7(2) . .
C13 C10 H10 109(2) . .
C9 C10 H10 110(2) . .
C11 C10 H10 105(2) . .
C1 C11 C10 102.3(2) . .
C1 C11 H11A 113.8(19) . .
C10 C11 H11A 110.2(17) . .
C1 C11 H11B 111(2) . .
C10 C11 H11B 110(2) . .
H11A C11 H11B 109(3) . .
O3 C12 C2 112.2(2) . .
O3 C12 H12A 106(2) . .
C2 C12 H12A 109(2) . .
O3 C12 H12B 105.1(17) . .
C2 C12 H12B 113.2(17) . .
H12A C12 H12B 111(3) . .
C14 C13 C18 117.6(2) . .
C14 C13 C10 121.0(2) . .
C18 C13 C10 121.3(2) . .
C15 C14 C13 122.1(2) . .
C15 C14 H14 120(2) . .
C13 C14 H14 118(2) . .
C16 C15 C14 118.5(2) . .
C16 C15 H15 117(2) . .
C14 C15 H15 125(2) . .
C15 C16 C17 121.4(2) . .
C15 C16 Br1 119.8(2) . .
C17 C16 Br1 118.8(2) . .
C18 C17 C16 119.1(3) . .
C18 C17 H17 119(2) . .
C16 C17 H17 122(2) . .
C17 C18 C13 121.4(3) . .
C17 C18 H18 116(2) . .
C13 C18 H18 122(2) . .

loop_
_geom_bond_atom_site_label_1
_geom_bond_atom_site_label_2
_geom_bond_distance
_geom_bond_site_symmetry_2
Br1 C16 1.897(2) .
O1 C2 1.384(3) .
O1 C3 1.432(3) .
O2 C3 1.402(3) .
O2 C4 1.437(4) .
O3 C12 1.415(3) .
O3 H1O3 0.80(4) .
C1 C2 1.327(4) .
C1 C11 1.496(4) .
C1 C8 1.505(4) .
C2 C12 1.491(4) .
C3 C7 1.529(4) .
C3 H3 1.01(3) .
C4 C5 1.510(4) .
C4 H4A 0.96(3) .
C4 H4E 0.94(3) .
C5 C6 1.527(4) .
C5 H5A 0.95(4) .
C5 H5E 0.99(4) .
C6 C7 1.529(4) .
C6 H6A 1.00(3) .
C6 H6E 0.93(3) .
C7 C8 1.536(4) .
C7 H7 0.95(3) .
C8 C9 1.551(4) .
C8 H8 0.99(4) .
C9 C10 1.539(4) .
C9 H9A 1.04(4) .
C9 H9B 0.95(3) .
C10 C13 1.507(4) .
C10 C11 1.546(4) .
C10 H10 0.98(4) .
C11 H11A 0.94(4) .
C11 H11B 1.02(4) .
C12 H12A 1.02(4) .
C12 H12B 0.99(3) .
C13 C14 1.393(4) .
C13 C18 1.395(4) .
C14 C15 1.384(4) .
C14 H14 0.93(3) .
C15 C16 1.378(4) .
C15 H15 0.96(4) .
C16 C17 1.385(4) .
C17 C18 1.382(4) .
C17 H17 0.91(4) .
C18 H18 1.00(4) .

loop_
_geom_hbond_atom_site_label_D
_geom_hbond_atom_site_label_H
_geom_hbond_atom_site_label_A
_geom_hbond_distance_DH
_geom_hbond_distance_HA
_geom_hbond_distance_DA
_geom_hbond_angle_DHA
_geom_hbond_site_symmetry_A
O3 H1O3 O2 0.80(4) 2.00(4) 2.780(3) 163(4) 2_845
